data_4003375
loop_
_publ_author_name
'Fateev, Sergey A.'
'Petrov, Andrey A.'
'Khrustalev, Victor N.'
'Dorovatovskii, Pavel V.'
'Zubavichus, Yan V.'
'Goodilin, Eugene A.'
'Tarasov, Alexey B.'

_publ_section_title
;
 Solution Processing of Methylammonium Lead Iodide Perovskite from
 \g-Butyrolactone: Crystallization Mediated by Solvation Equilibrium
;
_journal_issue 15
_journal_name_full 'Chemistry of Materials'
_journal_page_first 5237
_journal_paper_doi 10.1021/acs.chemmater.8b01906
_journal_volume 30
_journal_year 2018
_chemical_absolute_configuration unk
_chemical_formula_moiety 'I44 Pb18, (C4 H6 O2)x, (C H6 N)y'
_chemical_formula_sum 'I75 Pb50'
_chemical_formula_weight 19875.41
_space_group_crystal_system cubic
_space_group_IT_number 215
_space_group_name_Hall 'P -4 2 3'
_space_group_name_H-M_alt 'P -4 3 m'
_atom_sites_solution_primary difmap
_atom_sites_solution_secondary difmap
_audit_creation_method SHELXL-2013
_cell_angle_alpha 90
_cell_angle_beta 90
_cell_angle_gamma 90
_cell_formula_units_Z 1
_cell_length_a 23.290(3)
_cell_length_b 23.290(3)
_cell_length_c 23.290(3)
_cell_measurement_reflns_used 600
_cell_measurement_temperature 100(2)
_cell_measurement_theta_max 36.9
_cell_measurement_theta_min 3.9
_cell_volume 12633(3)
_computing_cell_refinement 'iMosflm (Battye et al., 2011)'
_computing_data_collection 'Marccd (Doyle, 2011)'
_computing_data_reduction iMosflm
_computing_molecular_graphics 'SHELXTL (Sheldrick, 2015)'
_computing_publication_material SHELXTL
_computing_structure_refinement 'SHELXL (Sheldrick, 2015)'
_computing_structure_solution 'SHELXT (Sheldrick, 2015)'
_diffrn_ambient_temperature 100(2)
_diffrn_measured_fraction_theta_full 0.977
_diffrn_measured_fraction_theta_max 0.970
_diffrn_measurement_device_type 'Rayonix SX165 CCD'
_diffrn_measurement_method '/f scan'
_diffrn_radiation_type synchrotron
_diffrn_radiation_wavelength 0.96990
_diffrn_reflns_av_R_equivalents 0.2179
_diffrn_reflns_av_unetI/netI 0.1641
_diffrn_reflns_Laue_measured_fraction_full 0.977
_diffrn_reflns_Laue_measured_fraction_max 0.970
_diffrn_reflns_limit_h_max 29
_diffrn_reflns_limit_h_min -18
_diffrn_reflns_limit_k_max 23
_diffrn_reflns_limit_k_min -24
_diffrn_reflns_limit_l_max 29
_diffrn_reflns_limit_l_min -22
_diffrn_reflns_number 45340
_diffrn_reflns_point_group_measured_fraction_full 0.980
_diffrn_reflns_point_group_measured_fraction_max 0.965
_diffrn_reflns_theta_full 35.587
_diffrn_reflns_theta_max 38.428
_diffrn_reflns_theta_min 3.775
_exptl_absorpt_coefficient_mu 19.723
_exptl_absorpt_correction_T_max 0.430
_exptl_absorpt_correction_T_min 0.430
_exptl_absorpt_correction_type multi-scan
_exptl_absorpt_process_details 'Scala (Evans, 2006)'
_exptl_crystal_colour colourless
_exptl_crystal_density_diffrn 2.613
_exptl_crystal_description prism
_exptl_crystal_F_000 8075
_exptl_crystal_size_max 0.050
_exptl_crystal_size_mid 0.050
_exptl_crystal_size_min 0.050
_refine_diff_density_max 6.678
_refine_diff_density_min -2.359
_refine_diff_density_rms 0.372
_refine_ls_abs_structure_details
;
 Flack x determined using 600 quotients [(I+)-(I-)]/[(I+)+(I-)]
 (Parsons and Flack (2004), Acta Cryst. A60, s61).
;
_refine_ls_abs_structure_Flack 0.4(4)
_refine_ls_extinction_expression Fc^*^=kFc[1+0.001xFc^2^\l^3^/sin(2\q)]^-1/4^
_refine_ls_extinction_method SHELXL
_refine_ls_goodness_of_fit_ref 0.972
_refine_ls_hydrogen_treatment undef
_refine_ls_matrix_type full
_refine_ls_number_parameters 100
_refine_ls_number_reflns 4982
_refine_ls_number_restraints 0
_refine_ls_restrained_S_all 0.972
_refine_ls_R_factor_all 0.2553
_refine_ls_R_factor_gt 0.1475
_refine_ls_shift/su_max 0.009
_refine_ls_shift/su_mean 0.009
_refine_ls_structure_factor_coef Fsqd
_refine_ls_weighting_details 'w=1/[\s^2^(Fo^2^)+600P] where P=(Fo^2^+2Fc^2^)/3'
_refine_ls_weighting_scheme calc
_refine_ls_wR_factor_gt 0.2963
_refine_ls_wR_factor_ref 0.3698
_reflns_Friedel_coverage 0.854
_reflns_Friedel_fraction_full 0.982
_reflns_Friedel_fraction_max 0.959
_reflns_number_gt 2092
_reflns_number_total 4982
_reflns_threshold_expression 'I > 2\s(I)'
_cod_data_source_file cm8b01906_si_004.cif
_cod_data_source_block framework
_cod_original_cell_volume 12633(4)
_cod_database_code 4003375
_shelx_space_group_comment
;
The symmetry employed for this shelxl refinement is uniquely defined
by the following loop, which should always be used as a source of
symmetry information in preference to the above space-group names.
They are only intended as comments.
;
_shelx_estimated_absorpt_t_min 0.439
_shelx_estimated_absorpt_t_max 0.439
_shelxl_version_number 2013-4

loop_
_space_group_symop_operation_xyz
'x, y, z'
'-x, -y, z'
'-x, y, -z'
'x, -y, -z'
'z, x, y'
'z, -x, -y'
'-z, -x, y'
'-z, x, -y'
'y, z, x'
'-y, z, -x'
'y, -z, -x'
'-y, -z, x'
'y, x, z'
'-y, -x, z'
'y, -x, -z'
'-y, x, -z'
'x, z, y'
'-x, z, -y'
'-x, -z, y'
'x, -z, -y'
'z, y, x'
'z, -y, -x'
'-z, y, -x'
'-z, -y, x'

loop_
_atom_site_label
_atom_site_type_symbol
_atom_site_fract_x
_atom_site_fract_y
_atom_site_fract_z
_atom_site_U_iso_or_equiv
_atom_site_adp_type
_atom_site_occupancy
_atom_site_site_symmetry_order
_atom_site_calc_flag
_atom_site_refinement_flags_posn
_atom_site_refinement_flags_adp
_atom_site_refinement_flags_occupancy
Pb1 Pb 1.0000 0.0000 0.0000 0.0923(17) Uani 0.606(3) 24 d S T P
Pb2 Pb 1.0000 0.28731(7) 0.0000 0.0991(5) Uani 1 4 d S T P
Pb3 Pb 1.00015(8) 0.14691(3) 0.14691(3) 0.0644(3) Uani 1 2 d S T P
I1A I 1.0000 0.12918(7) 0.0000 0.0400(4) Uani 0.606(3) 4 d S T P
I1B I 1.0000 0.14648(11) 0.0000 0.0400(4) Uani 0.394(3) 4 d S T P
I2 I 1.0000 0.41377(11) 0.0000 0.1603(13) Uani 1 4 d S T P
I3 I 1.00140(13) 0.27796(4) 0.14091(5) 0.0950(4) Uani 1 1 d . . .
I4 I 0.85977(5) 0.14023(5) 0.14023(5) 0.0511(5) Uani 1 6 d S T P
I5 I 1.13910(8) 0.13910(8) 0.13910(8) 0.0966(10) Uani 1 6 d S T P
Pb6 Pb 0.5000 0.5000 0.5000 0.10000(0) Uani 0.0002 24 d S T P
I6 I 0.5000 0.5000 0.5000 0.0949(16) Uani 1 24 d S T P
Pb7 Pb 0.5000 0.5000 0.3535 0.0624(3) Uani 1 4 d S T P
I7 I 0.5000 0.5000 0.3535 0.100 Uani 0 4 d S T P
Pb8 Pb 0.6385 0.4985 0.3615 0.1073(6) Uani 0.698(3) 2 d S T .
I8 I 0.6385 0.4985 0.3615 0.1073(10) Uani 0.180(3) 2 d S T .
Pb9 Pb 0.5000 0.5000 0.2226 0.1321(8) Uani 0.631(12) 4 d S T P
I9 I 0.5000 0.5000 0.2226 0.1321(8) Uani 0.369(12) 4 d S T P
Pb10 Pb 0.3506 0.3506 0.3506 0.0799(10) Uani 0.552(4) 6 d S T .
I10 I 0.3506 0.3506 0.3506 0.100 Uani 0.0001 6 d S T P
Pb11 Pb 0.3491 0.5015 0.2051 0.0871(8) Uani 0.3004(14) 1 d . . .
I11 I 0.3491 0.5015 0.2051 0.100 Uani 0 1 d . . P
Pb12 Pb 0.3560 0.3560 0.2163 0.1524(15) Uani 0.240(5) 2 d S T .
I12 I 0.3560 0.3560 0.2163 0.1524(17) Uani 0.266(5) 2 d S T .
Pb13 Pb 0.6502 0.3498 0.3498 0.0843(11) Uani 0.579(5) 6 d S T .
I13 I 0.6502 0.3498 0.3498 0.100 Uani 0.0001 6 d S T P
Pb14 Pb 0.2144 0.5014 0.2144 0.123(2) Uani 0.163(2) 2 d S T .
I14 I 0.2144 0.5014 0.2144 0.1227(12) Uani 0.051(3) 2 d S T .
Pb15 Pb 0.6465 0.2185 0.3535 0.100 Uani 0 2 d S T P
I15 I 0.6465 0.2185 0.3535 0.100 Uani 0.457(4) 2 d S T .
Pb16 Pb 0.3487 0.5023 0.0783 0.122(3) Uani 0.1200(19) 1 d . . .
I16 I 0.3487 0.5023 0.0783 0.122(2) Uani 0.068(3) 1 d . . .
Pb17 Pb 0.5000 0.5000 0.0624 0.100 Uani 0 4 d S T P
I17 I 0.5000 0.5000 0.0624 0.099(3) Uani 0.139(4) 4 d S T .
I18 I 0.1591(5) 0.3049(8) 0.1591(5) 0.043(5) Uani 0.066(3) 2 d S T .

loop_
_atom_site_aniso_label
_atom_site_aniso_U_11
_atom_site_aniso_U_22
_atom_site_aniso_U_33
_atom_site_aniso_U_23
_atom_site_aniso_U_13
_atom_site_aniso_U_12
Pb1 0.0923(17) 0.0923(17) 0.0923(17) 0.000 0.000 0.000
Pb2 0.1087(7) 0.0799(9) 0.1087(7) 0.000 0.0183(19) 0.000
Pb3 0.0662(5) 0.0635(3) 0.0635(3) -0.0037(4) 0.0009(6) 0.0009(6)
I1A 0.0574(5) 0.0050(8) 0.0574(5) 0.000 -0.0042(14) 0.000
I1B 0.0574(5) 0.0050(8) 0.0574(5) 0.000 -0.0042(14) 0.000
I2 0.2057(18) 0.0695(15) 0.2057(18) 0.000 -0.011(6) 0.000
I3 0.1189(8) 0.0647(6) 0.1013(7) -0.0140(5) -0.0004(16) 0.0038(11)
I4 0.0511(5) 0.0511(5) 0.0511(5) -0.0104(5) 0.0104(5) 0.0104(5)
I5 0.0966(10) 0.0966(10) 0.0966(10) -0.0109(10) -0.0109(10) -0.0109(10)
Pb6 0.100 0.100 0.100 2(5) 1(3) 1(3)
I6 0.0949(16) 0.0949(16) 0.0949(16) 0.000 0.000 0.000
Pb7 0.0623(4) 0.0623(4) 0.0625(7) 0.000 0.000 0.0080(11)
I7 0.100 0.100 0.100 0.000 0.000 0.000
Pb8 0.1003(7) 0.1213(13) 0.1003(7) 0.0018(15) 0.0187(9) -0.0018(15)
I8 0.1003(15) 0.1213(7) 0.1003(15) 0.0018(13) 0.0187(15) -0.0018(13)
Pb9 0.1515(11) 0.1515(11) 0.0932(13) 0.000 0.000 0.009(3)
I9 0.1515(11) 0.1515(11) 0.0932(13) 0.000 0.000 0.009(3)
Pb10 0.0799(10) 0.0799(10) 0.0799(10) -0.0199(9) -0.0199(9) -0.0199(9)
I10 0.100 0.100 0.100 0.000 0.000 0.000
Pb11 0.0891(15) 0.0786(15) 0.0937(16) 0.000(3) -0.0232(12) 0.001(3)
I11 0.100 0.100 0.100 0.000 0.000 0.000
Pb12 0.169(2) 0.169(2) 0.1185(17) -0.0598(15) -0.0598(15) -0.053(4)
I12 0.169(2) 0.169(2) 0.119(2) -0.0598(17) -0.0598(17) -0.0529(15)
Pb13 0.0843(11) 0.0843(11) 0.0843(11) -0.0023(12) 0.0023(12) 0.0023(12)
I13 0.100 0.100 0.100 0.000 0.000 0.000
Pb14 0.129(3) 0.110(5) 0.129(3) 0.024(4) -0.075(3) 0.024(4)
I14 0.1292(12) 0.110(3) 0.1292(12) 0.024(5) -0.075(4) 0.024(5)
Pb15 0.100 0.100 0.100 0.000 0.000 0.000
I15 0.100 0.100 0.100 0.000 0.000 0.000
Pb16 0.155(5) 0.110(4) 0.101(5) -0.009(7) -0.040(4) 0.016(9)
I16 0.1551(19) 0.110(5) 0.101(4) -0.009(5) -0.040(7) 0.016(4)
Pb17 0.100 0.100 0.100 0.000 0.000 0.000
I17 0.131(4) 0.131(4) 0.034(6) 0.000 0.000 -0.127(5)
I18 0.042(6) 0.046(10) 0.042(6) 0.007(5) -0.010(8) 0.007(5)

loop_
_atom_type_symbol
_atom_type_description
_atom_type_scat_dispersion_real
_atom_type_scat_dispersion_imag
_atom_type_scat_source
I I -0.0340 3.1360 'International Tables Vol C Tables 4.2.6.8 and 6.1.1.4'
Pb Pb -9.9000 4.0740 'International Tables Vol C Tables 4.2.6.8 and 6.1.1.4'

loop_
_geom_angle_atom_site_label_1
_geom_angle_atom_site_label_2
_geom_angle_atom_site_label_3
_geom_angle
_geom_angle_site_symmetry_1
_geom_angle_site_symmetry_3
I1A Pb1 I1A 90.0 . 10_656
I1A Pb1 I1A 90.0 . 9_654
I1A Pb1 I1A 180.0 10_656 9_654
I1A Pb1 I1A 180.0 . 2_755
I1A Pb1 I1A 90.0 10_656 2_755
I1A Pb1 I1A 90.0 9_654 2_755
I1A Pb1 I1A 90.0 . 5_645
I1A Pb1 I1A 90.0 10_656 5_645
I1A Pb1 I1A 90.0 9_654 5_645
I1A Pb1 I1A 90.0 2_755 5_645
I1A Pb1 I1A 90.0 . 6_665
I1A Pb1 I1A 90.0 10_656 6_665
I1A Pb1 I1A 90.0 9_654 6_665
I1A Pb1 I1A 90.0 2_755 6_665
I1A Pb1 I1A 180.0 5_645 6_665
I1A Pb1 I1B 0.0 . .
I1A Pb1 I1B 90.0 10_656 .
I1A Pb1 I1B 90.0 9_654 .
I1A Pb1 I1B 180.0 2_755 .
I1A Pb1 I1B 90.0 5_645 .
I1A Pb1 I1B 90.0 6_665 .
I1A Pb1 I1B 90.0 . 10_656
I1A Pb1 I1B 0.0 10_656 10_656
I1A Pb1 I1B 180.0 9_654 10_656
I1A Pb1 I1B 90.0 2_755 10_656
I1A Pb1 I1B 90.0 5_645 10_656
I1A Pb1 I1B 90.0 6_665 10_656
I1B Pb1 I1B 90.0 . 10_656
I1A Pb1 I1B 180.0 . 2_755
I1A Pb1 I1B 90.0 10_656 2_755
I1A Pb1 I1B 90.0 9_654 2_755
I1A Pb1 I1B 0.0 2_755 2_755
I1A Pb1 I1B 90.0 5_645 2_755
I1A Pb1 I1B 90.0 6_665 2_755
I1B Pb1 I1B 180.0 . 2_755
I1B Pb1 I1B 90.0 10_656 2_755
I1A Pb1 I1B 90.0 . 5_645
I1A Pb1 I1B 90.0 10_656 5_645
I1A Pb1 I1B 90.0 9_654 5_645
I1A Pb1 I1B 90.0 2_755 5_645
I1A Pb1 I1B 0.0 5_645 5_645
I1A Pb1 I1B 180.0 6_665 5_645
I1B Pb1 I1B 90.0 . 5_645
I1B Pb1 I1B 90.0 10_656 5_645
I1B Pb1 I1B 90.0 2_755 5_645
I1A Pb1 I1B 90.0 . 6_665
I1A Pb1 I1B 90.0 10_656 6_665
I1A Pb1 I1B 90.0 9_654 6_665
I1A Pb1 I1B 90.0 2_755 6_665
I1A Pb1 I1B 180.0 5_645 6_665
I1A Pb1 I1B 0.0 6_665 6_665
I1B Pb1 I1B 90.0 . 6_665
I1B Pb1 I1B 90.0 10_656 6_665
I1B Pb1 I1B 90.0 2_755 6_665
I1B Pb1 I1B 180.0 5_645 6_665
I1A Pb1 I1B 90.0 . 9_654
I1A Pb1 I1B 180.0 10_656 9_654
I1A Pb1 I1B 0.0 9_654 9_654
I1A Pb1 I1B 90.0 2_755 9_654
I1A Pb1 I1B 90.0 5_645 9_654
I1A Pb1 I1B 90.0 6_665 9_654
I1B Pb1 I1B 90.0 . 9_654
I1B Pb1 I1B 180.0 10_656 9_654
I1B Pb1 I1B 90.0 2_755 9_654
I1B Pb1 I1B 90.0 5_645 9_654
I1B Pb1 I1B 90.0 6_665 9_654
I2 Pb2 I1B 180.0 . .
I2 Pb2 I3 93.80(3) . 23_656
I1B Pb2 I3 86.20(3) . 23_656
I2 Pb2 I3 93.80(3) . 3_755
I1B Pb2 I3 86.20(3) . 3_755
I3 Pb2 I3 88.62(10) 23_656 3_755
I2 Pb2 I3 93.80(3) . 21_654
I1B Pb2 I3 86.20(3) . 21_654
I3 Pb2 I3 172.41(6) 23_656 21_654
I3 Pb2 I3 90.88(10) 3_755 21_654
I2 Pb2 I3 93.80(3) . .
I1B Pb2 I3 86.20(3) . .
I3 Pb2 I3 90.88(10) 23_656 .
I3 Pb2 I3 172.41(6) 3_755 .
I3 Pb2 I3 88.61(10) 21_654 .
I3 Pb3 I3 95.23(5) 17 .
I3 Pb3 I5 92.52(8) 17 .
I3 Pb3 I5 92.52(8) . .
I3 Pb3 I4 93.14(7) 17 .
I3 Pb3 I4 93.14(7) . .
I5 Pb3 I4 171.61(6) . .
I3 Pb3 I1B 177.17(5) 17 .
I3 Pb3 I1B 87.55(5) . .
I5 Pb3 I1B 86.84(5) . .
I4 Pb3 I1B 87.21(4) . .
I3 Pb3 I1B 87.55(5) 17 5_645
I3 Pb3 I1B 177.17(5) . 5_645
I5 Pb3 I1B 86.84(5) . 5_645
I4 Pb3 I1B 87.21(4) . 5_645
I1B Pb3 I1B 89.67(9) . 5_645
Pb2 I1B Pb1 180.0 . .
Pb2 I1B Pb3 89.83(4) . 10_656
Pb1 I1B Pb3 90.17(4) . 10_656
Pb2 I1B Pb3 89.83(4) . 9_654
Pb1 I1B Pb3 90.17(4) . 9_654
Pb3 I1B Pb3 179.67(9) 10_656 9_654
Pb2 I1B Pb3 89.83(4) . 3_755
Pb1 I1B Pb3 90.17(4) . 3_755
Pb3 I1B Pb3 89.88(7) 10_656 3_755
Pb3 I1B Pb3 90.12(7) 9_654 3_755
Pb2 I1B Pb3 89.83(4) . .
Pb1 I1B Pb3 90.17(4) . .
Pb3 I1B Pb3 90.12(7) 10_656 .
Pb3 I1B Pb3 89.88(7) 9_654 .
Pb3 I1B Pb3 179.67(9) 3_755 .
Pb3 I3 Pb2 96.41(4) . .
Pb3 I4 Pb3 95.30(5) . 10_656
Pb3 I4 Pb3 95.30(5) . 7_665
Pb3 I4 Pb3 95.30(5) 10_656 7_665
Pb3 I5 Pb3 96.23(7) 5_645 9_654
Pb3 I5 Pb3 96.23(7) 5_645 .
Pb3 I5 Pb3 96.23(7) 9_654 .
I7 Pb6 Pb7 0.0 . .
I7 Pb6 Pb7 90.0 . 11_566
Pb7 Pb6 Pb7 90.0 . 11_566
I7 Pb6 Pb7 180.0 . 3_656
Pb7 Pb6 Pb7 180.0 . 3_656
Pb7 Pb6 Pb7 90.0 11_566 3_656
I7 Pb6 Pb7 90.0 . 5
Pb7 Pb6 Pb7 90.0 . 5
Pb7 Pb6 Pb7 90.0 11_566 5
Pb7 Pb6 Pb7 90.0 3_656 5
I7 Pb6 Pb7 90.0 . 7_665
Pb7 Pb6 Pb7 90.0 . 7_665
Pb7 Pb6 Pb7 90.0 11_566 7_665
Pb7 Pb6 Pb7 90.0 3_656 7_665
Pb7 Pb6 Pb7 180.0 5 7_665
I7 Pb6 Pb7 90.0 . 9
Pb7 Pb6 Pb7 90.0 . 9
Pb7 Pb6 Pb7 180.0 11_566 9
Pb7 Pb6 Pb7 90.0 3_656 9
Pb7 Pb6 Pb7 90.0 5 9
Pb7 Pb6 Pb7 90.0 7_665 9
Pb7 I6 Pb7 90.0 . 11_566
Pb7 I6 Pb7 180.0 . 3_656
Pb7 I6 Pb7 90.0 11_566 3_656
Pb7 I6 Pb7 90.0 . 5
Pb7 I6 Pb7 90.0 11_566 5
Pb7 I6 Pb7 90.0 3_656 5
Pb7 I6 Pb7 90.0 . 7_665
Pb7 I6 Pb7 90.0 11_566 7_665
Pb7 I6 Pb7 90.0 3_656 7_665
Pb7 I6 Pb7 180.0 5 7_665
Pb7 I6 Pb7 90.0 . 9
Pb7 I6 Pb7 180.0 11_566 9
Pb7 I6 Pb7 90.0 3_656 9
Pb7 I6 Pb7 90.0 5 9
Pb7 I6 Pb7 90.0 7_665 9
I9 Pb7 Pb9 0.0 . .
I9 Pb7 I8 93.3 . 11_566
Pb9 Pb7 I8 93.3 . 11_566
I9 Pb7 Pb8 93.3 . 11_566
Pb9 Pb7 Pb8 93.3 . 11_566
I8 Pb7 Pb8 0.0 11_566 11_566
I9 Pb7 I8 93.3 . 10_656
Pb9 Pb7 I8 93.3 . 10_656
I8 Pb7 I8 173.4 11_566 10_656
Pb8 Pb7 I8 173.4 11_566 10_656
I9 Pb7 I8 93.3 . 2_665
Pb9 Pb7 I8 93.3 . 2_665
I8 Pb7 I8 88.6 11_566 2_665
Pb8 Pb7 I8 88.6 11_566 2_665
I8 Pb7 I8 91.0 10_656 2_665
I9 Pb7 Pb8 93.3 . 10_656
Pb9 Pb7 Pb8 93.3 . 10_656
I8 Pb7 Pb8 173.4 11_566 10_656
Pb8 Pb7 Pb8 173.4 11_566 10_656
I8 Pb7 Pb8 0.0 10_656 10_656
I8 Pb7 Pb8 91.0 2_665 10_656
I9 Pb7 Pb8 93.3 . 2_665
Pb9 Pb7 Pb8 93.3 . 2_665
I8 Pb7 Pb8 88.6 11_566 2_665
Pb8 Pb7 Pb8 88.6 11_566 2_665
I8 Pb7 Pb8 91.0 10_656 2_665
I8 Pb7 Pb8 0.0 2_665 2_665
Pb8 Pb7 Pb8 91.0 10_656 2_665
I9 Pb7 Pb8 93.3 . .
Pb9 Pb7 Pb8 93.3 . .
I8 Pb7 Pb8 91.0 11_566 .
Pb8 Pb7 Pb8 91.0 11_566 .
I8 Pb7 Pb8 88.6 10_656 .
I8 Pb7 Pb8 173.4 2_665 .
Pb8 Pb7 Pb8 88.6 10_656 .
Pb8 Pb7 Pb8 173.4 2_665 .
I9 Pb7 I8 93.3 . .
Pb9 Pb7 I8 93.3 . .
I8 Pb7 I8 91.0 11_566 .
Pb8 Pb7 I8 91.0 11_566 .
I8 Pb7 I8 88.6 10_656 .
I8 Pb7 I8 173.4 2_665 .
Pb8 Pb7 I8 88.6 10_656 .
Pb8 Pb7 I8 173.4 2_665 .
Pb8 Pb7 I8 0.0 . .
I9 Pb7 Pb6 180.0 . .
Pb9 Pb7 Pb6 180.0 . .
I8 Pb7 Pb6 86.7 11_566 .
Pb8 Pb7 Pb6 86.7 11_566 .
I8 Pb7 Pb6 86.7 10_656 .
I8 Pb7 Pb6 86.7 2_665 .
Pb8 Pb7 Pb6 86.7 10_656 .
Pb8 Pb7 Pb6 86.7 2_665 .
Pb8 Pb7 Pb6 86.7 . .
I8 Pb7 Pb6 86.7 . .
I9 Pb7 I6 180.0 . .
Pb9 Pb7 I6 180.0 . .
I8 Pb7 I6 86.7 11_566 .
Pb8 Pb7 I6 86.7 11_566 .
I8 Pb7 I6 86.7 10_656 .
I8 Pb7 I6 86.7 2_665 .
Pb8 Pb7 I6 86.7 10_656 .
Pb8 Pb7 I6 86.7 2_665 .
Pb8 Pb7 I6 86.7 . .
I8 Pb7 I6 86.7 . .
Pb6 Pb7 I6 0.0 . .
I9 I7 Pb9 0.0 . .
I9 I7 Pb8 93.3 . 11_566
Pb9 I7 Pb8 93.3 . 11_566
I9 I7 Pb8 93.3 . 10_656
Pb9 I7 Pb8 93.3 . 10_656
Pb8 I7 Pb8 173.4 11_566 10_656
I9 I7 Pb8 93.3 . 2_665
Pb9 I7 Pb8 93.3 . 2_665
Pb8 I7 Pb8 88.6 11_566 2_665
Pb8 I7 Pb8 91.0 10_656 2_665
I9 I7 Pb8 93.3 . .
Pb9 I7 Pb8 93.3 . .
Pb8 I7 Pb8 91.0 11_566 .
Pb8 I7 Pb8 88.6 10_656 .
Pb8 I7 Pb8 173.4 2_665 .
I9 I7 Pb6 180.0 . .
Pb9 I7 Pb6 180.0 . .
Pb8 I7 Pb6 86.7 11_566 .
Pb8 I7 Pb6 86.7 10_656 .
Pb8 I7 Pb6 86.7 2_665 .
Pb8 I7 Pb6 86.7 . .
I7 Pb8 Pb7 0.0 . .
I7 Pb8 Pb7 96.6 . 7_665
Pb7 Pb8 Pb7 96.6 . 7_665
I7 Pb8 Pb13 94.8 . .
Pb7 Pb8 Pb13 94.8 . .
Pb7 Pb8 Pb13 94.8 7_665 .
I7 Pb8 Pb10 93.3 . 2_665
Pb7 Pb8 Pb10 93.3 . 2_665
Pb7 Pb8 Pb10 93.3 7_665 2_665
Pb13 Pb8 Pb10 167.8 . 2_665
I7 Pb8 Pb11 172.1 . 24_665
Pb7 Pb8 Pb11 172.1 . 24_665
Pb7 Pb8 Pb11 91.2 7_665 24_665
Pb13 Pb8 Pb11 85.2 . 24_665
Pb10 Pb8 Pb11 85.6 2_665 24_665
I7 Pb8 Pb11 91.2 . 2_665
Pb7 Pb8 Pb11 91.2 . 2_665
Pb7 Pb8 Pb11 172.1 7_665 2_665
Pb13 Pb8 Pb11 85.2 . 2_665
Pb10 Pb8 Pb11 85.6 2_665 2_665
Pb11 Pb8 Pb11 80.9 24_665 2_665
Pb7 I8 Pb7 96.6 . 7_665
I7 Pb9 Pb7 0.0 . .
I7 Pb9 Pb11 96.6 . 13
Pb7 Pb9 Pb11 96.6 . 13
I7 Pb9 Pb11 96.6 . 14_665
Pb7 Pb9 Pb11 96.6 . 14_665
Pb11 Pb9 Pb11 166.7 13 14_665
I7 Pb9 Pb11 96.6 . 2_665
Pb7 Pb9 Pb11 96.6 . 2_665
Pb11 Pb9 Pb11 88.1 13 2_665
Pb11 Pb9 Pb11 90.4 14_665 2_665
I7 Pb9 Pb11 96.6 . .
Pb7 Pb9 Pb11 96.6 . .
Pb11 Pb9 Pb11 90.4 13 .
Pb11 Pb9 Pb11 88.1 14_665 .
Pb11 Pb9 Pb11 166.7 2_665 .
I7 I9 Pb7 0.0 . .
I12 Pb10 I12 94.5 9 5
I12 Pb10 Pb12 0.0 9 9
I12 Pb10 Pb12 94.5 5 9
I12 Pb10 Pb12 94.5 9 5
I12 Pb10 Pb12 0.0 5 5
Pb12 Pb10 Pb12 94.5 9 5
I12 Pb10 Pb12 94.5 9 .
I12 Pb10 Pb12 94.5 5 .
Pb12 Pb10 Pb12 94.5 9 .
Pb12 Pb10 Pb12 94.5 5 .
I12 Pb10 I12 94.5 9 .
I12 Pb10 I12 94.5 5 .
Pb12 Pb10 I12 94.5 9 .
Pb12 Pb10 I12 94.5 5 .
Pb12 Pb10 I12 0.0 . .
I12 Pb10 Pb8 91.7 9 6_566
I12 Pb10 Pb8 91.7 5 6_566
Pb12 Pb10 Pb8 91.7 9 6_566
Pb12 Pb10 Pb8 91.7 5 6_566
Pb12 Pb10 Pb8 170.9 . 6_566
I12 Pb10 Pb8 170.9 . 6_566
I12 Pb10 Pb8 91.7 9 10_656
I12 Pb10 Pb8 170.9 5 10_656
Pb12 Pb10 Pb8 91.7 9 10_656
Pb12 Pb10 Pb8 170.9 5 10_656
Pb12 Pb10 Pb8 91.7 . 10_656
I12 Pb10 Pb8 91.7 . 10_656
Pb8 Pb10 Pb8 81.5 6_566 10_656
I12 Pb10 Pb8 170.9 9 2_665
I12 Pb10 Pb8 91.7 5 2_665
Pb12 Pb10 Pb8 170.9 9 2_665
Pb12 Pb10 Pb8 91.7 5 2_665
Pb12 Pb10 Pb8 91.7 . 2_665
I12 Pb10 Pb8 91.7 . 2_665
Pb8 Pb10 Pb8 81.5 6_566 2_665
Pb8 Pb10 Pb8 81.5 10_656 2_665
I12 I10 I12 94.5 9 5
I12 I10 Pb12 0.0 9 9
I12 I10 Pb12 94.5 5 9
I12 I10 Pb12 94.5 9 5
I12 I10 Pb12 0.0 5 5
Pb12 I10 Pb12 94.5 9 5
I12 I10 Pb12 94.5 9 .
I12 I10 Pb12 94.5 5 .
Pb12 I10 Pb12 94.5 9 .
Pb12 I10 Pb12 94.5 5 .
I12 I10 I12 94.5 9 .
I12 I10 I12 94.5 5 .
Pb12 I10 I12 94.5 9 .
Pb12 I10 I12 94.5 5 .
Pb12 I10 I12 0.0 . .
I16 Pb11 Pb16 0.0 . .
I16 Pb11 I14 93.8 . .
Pb16 Pb11 I14 93.8 . .
I16 Pb11 Pb14 93.8 . .
Pb16 Pb11 Pb14 93.8 . .
I14 Pb11 Pb14 0.0 . .
I16 Pb11 I15 94.9 . 5
Pb16 Pb11 I15 94.9 . 5
I14 Pb11 I15 91.4 . 5
Pb14 Pb11 I15 91.4 . 5
I16 Pb11 I12 94.8 . .
Pb16 Pb11 I12 94.8 . .
I14 Pb11 I12 92.3 . .
Pb14 Pb11 I12 92.3 . .
I15 Pb11 I12 169.3 5 .
I16 Pb11 Pb12 94.8 . .
Pb16 Pb11 Pb12 94.8 . .
I14 Pb11 Pb12 92.3 . .
Pb14 Pb11 Pb12 92.3 . .
I15 Pb11 Pb12 169.3 5 .
I12 Pb11 Pb12 0.0 . .
I16 Pb11 Pb9 96.8 . .
Pb16 Pb11 Pb9 96.8 . .
I14 Pb11 Pb9 169.4 . .
Pb14 Pb11 Pb9 169.4 . .
I15 Pb11 Pb9 88.2 5 .
I12 Pb11 Pb9 86.2 . .
Pb12 Pb11 Pb9 86.2 . .
I16 Pb11 Pb8 175.6 . 2_665
Pb16 Pb11 Pb8 175.6 . 2_665
I14 Pb11 Pb8 90.6 . 2_665
Pb14 Pb11 Pb8 90.6 . 2_665
I15 Pb11 Pb8 84.6 5 2_665
I12 Pb11 Pb8 85.4 . 2_665
Pb12 Pb11 Pb8 85.4 . 2_665
Pb9 Pb11 Pb8 78.8 . 2_665
I16 I11 Pb16 0.0 . .
I16 I11 Pb14 93.8 . .
Pb16 I11 Pb14 93.8 . .
I16 I11 I14 93.8 . .
Pb16 I11 I14 93.8 . .
Pb14 I11 I14 0.0 . .
I16 I11 Pb12 94.8 . .
Pb16 I11 Pb12 94.8 . .
Pb14 I11 Pb12 92.3 . .
I14 I11 Pb12 92.3 . .
I10 Pb12 Pb10 0.0 . .
I10 Pb12 Pb11 96.6 . 13
Pb10 Pb12 Pb11 96.6 . 13
I10 Pb12 Pb11 96.6 . .
Pb10 Pb12 Pb11 96.6 . .
Pb11 Pb12 Pb11 95.1 13 .
I10 Pb12 I11 96.6 . .
Pb10 Pb12 I11 96.6 . .
Pb11 Pb12 I11 95.1 13 .
Pb11 Pb12 I11 0.0 . .
I10 I12 Pb10 0.0 . .
I10 I12 Pb11 96.6 . 13
Pb10 I12 Pb11 96.6 . 13
I10 I12 Pb11 96.6 . .
Pb10 I12 Pb11 96.6 . .
Pb11 I12 Pb11 95.1 13 .
I15 Pb13 Pb15 0.0 . .
I15 Pb13 I15 93.2 . 10_656
Pb15 Pb13 I15 93.2 . 10_656
I15 Pb13 I15 93.2 . 7_665
Pb15 Pb13 I15 93.2 . 7_665
I15 Pb13 I15 93.2 10_656 7_665
I15 Pb13 Pb8 92.7 . 7_665
Pb15 Pb13 Pb8 92.7 . 7_665
I15 Pb13 Pb8 92.7 10_656 7_665
I15 Pb13 Pb8 171.4 7_665 7_665
I15 Pb13 Pb8 92.7 . 10_656
Pb15 Pb13 Pb8 92.7 . 10_656
I15 Pb13 Pb8 171.4 10_656 10_656
I15 Pb13 Pb8 92.7 7_665 10_656
Pb8 Pb13 Pb8 80.7 7_665 10_656
I15 Pb13 Pb8 171.361(1) . .
Pb15 Pb13 Pb8 171.361(1) . .
I15 Pb13 Pb8 92.7 10_656 .
I15 Pb13 Pb8 92.7 7_665 .
Pb8 Pb13 Pb8 80.7 7_665 .
Pb8 Pb13 Pb8 80.7 10_656 .
I15 I13 Pb15 0.0 . .
I15 I13 I15 93.2 . 10_656
Pb15 I13 I15 93.2 . 10_656
I15 I13 I15 93.2 . 7_665
Pb15 I13 I15 93.2 . 7_665
I15 I13 I15 93.2 10_656 7_665
Pb11 Pb14 Pb11 97.9 21 .
Pb11 Pb14 I11 97.9 21 .
Pb11 Pb14 I11 0.0 . .
Pb11 I14 Pb11 97.9 21 .
Pb11 I14 I11 97.9 21 .
Pb11 I14 I11 0.0 . .
I13 Pb15 Pb13 0.0 . .
I13 Pb15 Pb11 96.9 . 9
Pb13 Pb15 Pb11 96.9 . 9
I13 Pb15 Pb11 96.9 . 18_656
Pb13 Pb15 Pb11 96.9 . 18_656
Pb11 Pb15 Pb11 93.0 9 18_656
I13 I15 Pb13 0.0 . .
I13 I15 Pb11 96.9 . 9
Pb13 I15 Pb11 96.9 . 9
I13 I15 Pb11 96.9 . 18_656
Pb13 I15 Pb11 96.9 . 18_656
Pb11 I15 Pb11 93.0 9 18_656
I11 Pb16 Pb11 0.0 . .
I11 Pb16 Pb17 95.8 . .
Pb11 Pb16 Pb17 95.8 . .
I11 Pb16 Pb16 177.9 . 4_565
Pb11 Pb16 Pb16 177.9 . 4_565
Pb17 Pb16 Pb16 84.0 . 4_565
I11 I16 Pb11 0.0 . .
I17 Pb17 Pb16 96.0 3_655 .

loop_
_geom_bond_atom_site_label_1
_geom_bond_atom_site_label_2
_geom_bond_distance
_geom_bond_site_symmetry_2
Pb1 I1A 3.0087(17) .
Pb1 I1A 3.0087(17) 10_656
Pb1 I1A 3.0087(17) 9_654
Pb1 I1A 3.0087(17) 2_755
Pb1 I1A 3.0087(17) 5_645
Pb1 I1A 3.0087(17) 6_665
Pb1 I1B 3.411(3) .
Pb1 I1B 3.411(3) 10_656
Pb1 I1B 3.411(3) 2_755
Pb1 I1B 3.411(3) 5_645
Pb1 I1B 3.411(3) 6_665
Pb1 I1B 3.411(3) 9_654
Pb2 I2 2.945(3) .
Pb2 I1B 3.280(3) .
Pb2 I3 3.2891(11) 23_656
Pb2 I3 3.2891(11) 3_755
Pb2 I3 3.2891(11) 21_654
Pb2 I3 3.2892(11) .
Pb3 I3 3.0555(12) 17
Pb3 I3 3.0555(12) .
Pb3 I5 3.246(3) .
Pb3 I4 3.277(2) .
Pb3 I1B 3.4214(7) .
Pb3 I1B 3.4214(7) 5_645
I1B Pb3 3.4213(7) 10_656
I1B Pb3 3.4213(7) 9_654
I1B Pb3 3.4213(7) 3_755
I4 Pb3 3.277(2) 10_656
I4 Pb3 3.277(2) 7_665
I5 Pb3 3.246(3) 5_645
I5 Pb3 3.246(3) 9_654
Pb6 I7 3.4124(4) .
Pb6 Pb7 3.4124(4) .
Pb6 Pb7 3.4125(4) 11_566
Pb6 Pb7 3.4125(4) 3_656
Pb6 Pb7 3.4125(4) 5
Pb6 Pb7 3.4125(4) 7_665
Pb6 Pb7 3.4125(4) 9
I6 Pb7 3.4124(4) .
I6 Pb7 3.4125(4) 11_566
I6 Pb7 3.4125(4) 3_656
I6 Pb7 3.4125(4) 5
I6 Pb7 3.4125(4) 7_665
I6 Pb7 3.4125(4) 9
Pb7 I9 3.0480(4) .
Pb7 Pb9 3.0480(4) .
Pb7 I8 3.2310(4) 11_566
Pb7 Pb8 3.2310(4) 11_566
Pb7 I8 3.2310(4) 10_656
Pb7 I8 3.2310(4) 2_665
Pb7 Pb8 3.2310(4) 10_656
Pb7 Pb8 3.2310(4) 2_665
Pb7 Pb8 3.2310(4) .
Pb7 I8 3.2310(4) .
I7 I9 3.0480(4) .
I7 Pb9 3.0480(4) .
I7 Pb8 3.2310(4) 11_566
I7 Pb8 3.2310(4) 10_656
I7 Pb8 3.2310(4) 2_665
I7 Pb8 3.2310(4) .
Pb8 Pb7 3.2310(4) 7_665
Pb8 Pb13 3.4844(4) .
Pb8 Pb10 3.5319(4) 2_665
Pb8 Pb11 3.6550(4) 24_665
Pb8 Pb11 3.6550(4) 2_665
I8 Pb7 3.2310(4) 7_665
Pb9 Pb11 3.5392(4) 13
Pb9 Pb11 3.5392(4) 14_665
Pb9 Pb11 3.5392(4) 2_665
Pb9 Pb11 3.5392(4) .
Pb10 I12 3.1328(4) 9
Pb10 I12 3.1328(4) 5
Pb10 Pb12 3.1328(4) 9
Pb10 Pb12 3.1328(4) 5
Pb10 Pb12 3.1328(4) .
Pb10 I12 3.1328(4) .
Pb10 Pb8 3.5321(4) 6_566
Pb10 Pb8 3.5321(4) 10_656
Pb10 Pb8 3.5321(4) 2_665
I10 I12 3.1328(4) 9
I10 I12 3.1328(4) 5
I10 Pb12 3.1328(4) 9
I10 Pb12 3.1328(4) 5
I10 Pb12 3.1328(4) .
I10 I12 3.1328(4) .
Pb11 I16 2.9535(3) .
Pb11 Pb16 2.9535(3) .
Pb11 I14 3.1438(4) .
Pb11 Pb14 3.1438(4) .
Pb11 I15 3.3919(4) 5
Pb11 I12 3.4036(4) .
Pb11 Pb12 3.4036(4) .
Pb11 Pb8 3.6550(4) 2_665
I11 I16 2.9535(3) .
I11 Pb16 2.9535(3) .
I11 Pb14 3.1438(4) .
I11 I14 3.1438(4) .
I11 Pb12 3.4036(4) .
Pb12 Pb11 3.4035(4) 13
I12 Pb11 3.4035(4) 13
Pb13 I15 3.0600(4) .
Pb13 Pb15 3.0600(4) .
Pb13 I15 3.0600(4) 10_656
Pb13 I15 3.0600(3) 7_665
Pb13 Pb8 3.4843(4) 7_665
Pb13 Pb8 3.4843(4) 10_656
I13 I15 3.0600(4) .
I13 Pb15 3.0600(4) .
I13 I15 3.0600(4) 10_656
I13 I15 3.0600(3) 7_665
Pb14 Pb11 3.1438(4) 21
I14 Pb11 3.1438(4) 21
Pb15 Pb11 3.3921(4) 9
Pb15 Pb11 3.3921(4) 18_656
I15 Pb11 3.3921(4) 9
I15 Pb11 3.3921(4) 18_656
Pb16 Pb17 3.5429(4) .
Pb16 Pb16 3.6470(4) 4_565
Pb17 I17 2.9049(3) 3_655
I17 I17 2.9049(3) 3_655
